data_7051938
loop_
_publ_author_name
'Mullice, Lucy A.'
'Laye, Rebecca H.'
'Harding, Lindsay P.'
'Buurma, Niklaas J.'
'Pope, Simon J. A.'

_publ_section_title
;
 Rhenium complexes of chromophore-appended dipicolylamine ligands:
 syntheses, spectroscopic properties, DNA binding and X-ray crystal
 structure
;
_journal_issue 12
_journal_name_full 'New Journal of Chemistry'
_journal_page_first 2140
_journal_paper_doi 10.1039/b800999f
_journal_volume 32
_journal_year 2008
_chemical_formula_sum 'C34 H26 B F4 N4 O3 Re'
_chemical_formula_weight 811.60
_chemical_name_systematic
;
?
;
_space_group_IT_number 14
_symmetry_cell_setting monoclinic
_symmetry_space_group_name_Hall '-P 2ybc'
_symmetry_space_group_name_H-M 'P 1 21/c 1'
_atom_sites_solution_hydrogens geom
_atom_sites_solution_primary direct
_atom_sites_solution_secondary difmap
_audit_creation_method SHELXL-97
_cell_angle_alpha 90.00
_cell_angle_beta 96.263(6)
_cell_angle_gamma 90.00
_cell_formula_units_Z 8
_cell_length_a 18.327(2)
_cell_length_b 14.1537(14)
_cell_length_c 23.511(3)
_cell_measurement_reflns_used 9656
_cell_measurement_temperature 100(2)
_cell_measurement_theta_max 31.65
_cell_measurement_theta_min 2.68
_cell_volume 6062.2(12)
_computing_cell_refinement 'Bruker Apex2 (v2.1)'
_computing_data_collection 'Bruker Apex2 (v2.1)'
_computing_data_reduction 'Bruker Apex2 (v2.1)'
_computing_molecular_graphics 'Bruker SHELXTL'
_computing_publication_material 'Bruker SHELXTL'
_computing_structure_refinement 'Bruker SHELXTL'
_computing_structure_solution 'Bruker SHELXTL'
_diffrn_ambient_temperature 100(2)
_diffrn_measured_fraction_theta_full 0.989
_diffrn_measured_fraction_theta_max 0.989
_diffrn_measurement_device_type 'CCD area detector'
_diffrn_measurement_method 'phi and omega scans'
_diffrn_radiation_monochromator graphite
_diffrn_radiation_source 'fine-focus sealed tube'
_diffrn_radiation_type MoK\a
_diffrn_radiation_wavelength 0.71073
_diffrn_reflns_av_R_equivalents 0.0433
_diffrn_reflns_av_sigmaI/netI 0.0406
_diffrn_reflns_limit_h_max 27
_diffrn_reflns_limit_h_min -28
_diffrn_reflns_limit_k_max 21
_diffrn_reflns_limit_k_min -19
_diffrn_reflns_limit_l_max 36
_diffrn_reflns_limit_l_min -36
_diffrn_reflns_number 213674
_diffrn_reflns_theta_full 33.55
_diffrn_reflns_theta_max 33.55
_diffrn_reflns_theta_min 1.68
_exptl_absorpt_coefficient_mu 4.077
_exptl_absorpt_correction_T_max 0.8221
_exptl_absorpt_correction_T_min 0.3948
_exptl_absorpt_correction_type multi-scan
_exptl_absorpt_process_details SADABS
_exptl_crystal_colour colourless
_exptl_crystal_density_diffrn 1.778
_exptl_crystal_density_method 'not measured'
_exptl_crystal_description block
_exptl_crystal_F_000 3184
_exptl_crystal_size_max 0.28
_exptl_crystal_size_mid 0.20
_exptl_crystal_size_min 0.05
_refine_diff_density_max 1.478
_refine_diff_density_min -1.351
_refine_diff_density_rms 0.136
_refine_ls_extinction_method none
_refine_ls_goodness_of_fit_ref 1.008
_refine_ls_hydrogen_treatment constr
_refine_ls_matrix_type full
_refine_ls_number_parameters 849
_refine_ls_number_reflns 23593
_refine_ls_number_restraints 0
_refine_ls_restrained_S_all 1.008
_refine_ls_R_factor_all 0.0497
_refine_ls_R_factor_gt 0.0285
_refine_ls_shift/su_max 0.006
_refine_ls_shift/su_mean 0.000
_refine_ls_structure_factor_coef Fsqd
_refine_ls_weighting_details 'calc w=1/[\s^2^(Fo^2^)+(0.0210P)^2^+6.0657P] where P=(Fo^2^+2Fc^2^)/3'
_refine_ls_weighting_scheme calc
_refine_ls_wR_factor_gt 0.0512
_refine_ls_wR_factor_ref 0.0572
_reflns_number_gt 18225
_reflns_number_total 23593
_reflns_threshold_expression >2sigma(I)
_cod_data_source_file b800999f.txt
_cod_data_source_block irl8p21c
_cod_original_cell_volume 6062.4(11)
_cod_original_sg_symbol_H-M P2(1)/c
_cod_database_code 7051938

loop_
_symmetry_equiv_pos_as_xyz
'x, y, z'
'-x, y+1/2, -z+1/2'
'-x, -y, -z'
'x, -y-1/2, z-1/2'

loop_
_atom_site_label
_atom_site_type_symbol
_atom_site_fract_x
_atom_site_fract_y
_atom_site_fract_z
_atom_site_U_iso_or_equiv
_atom_site_adp_type
_atom_site_occupancy
_atom_site_symmetry_multiplicity
_atom_site_calc_flag
_atom_site_refinement_flags
_atom_site_disorder_assembly
_atom_site_disorder_group
Re1 Re 0.160568(4) 0.059700(6) 0.001715(3) 0.01424(2) Uani 1 1 d . . .
N1 N 0.27229(10) 0.06197(13) 0.04938(7) 0.0156(3) Uani 1 1 d . . .
N2 N 0.23036(10) 0.02284(13) -0.06394(7) 0.0158(3) Uani 1 1 d . . .
N3 N 0.20157(10) 0.19612(12) -0.02313(7) 0.0155(3) Uani 1 1 d . . .
O1 O 0.01401(10) 0.06917(14) -0.07465(8) 0.0328(4) Uani 1 1 d . . .
O2 O 0.07159(10) 0.11672(12) 0.09997(7) 0.0266(4) Uani 1 1 d . . .
O3 O 0.13101(10) -0.14633(12) 0.03305(7) 0.0289(4) Uani 1 1 d . . .
C1 C 0.32107(12) 0.00082(16) 0.01746(9) 0.0190(4) Uani 1 1 d . . .
H1A H 0.3728 0.0206 0.0271 0.023 Uiso 1 1 calc R . .
H1B H 0.3167 -0.0656 0.0298 0.023 Uiso 1 1 calc R . .
C2 C 0.30179(12) 0.00691(15) -0.04603(9) 0.0168(4) Uani 1 1 d . . .
C3 C 0.35299(13) -0.00895(16) -0.08421(10) 0.0208(4) Uani 1 1 d . . .
H3A H 0.4029 -0.0204 -0.0706 0.025 Uiso 1 1 calc R . .
C4 C 0.33048(14) -0.00795(16) -0.14239(10) 0.0223(5) Uani 1 1 d . . .
H4A H 0.3644 -0.0208 -0.1692 0.027 Uiso 1 1 calc R . .
C5 C 0.25758(13) 0.01221(16) -0.16085(9) 0.0215(5) Uani 1 1 d . . .
H5A H 0.2413 0.0156 -0.2006 0.026 Uiso 1 1 calc R . .
C6 C 0.20923(13) 0.02721(16) -0.12090(9) 0.0185(4) Uani 1 1 d . . .
H6A H 0.1594 0.0411 -0.1337 0.022 Uiso 1 1 calc R . .
C7 C 0.29911(12) 0.16234(16) 0.05144(9) 0.0183(4) Uani 1 1 d . . .
H7A H 0.3535 0.1627 0.0561 0.022 Uiso 1 1 calc R . .
H7B H 0.2821 0.1945 0.0850 0.022 Uiso 1 1 calc R . .
C8 C 0.27169(12) 0.21545(15) -0.00200(9) 0.0165(4) Uani 1 1 d . . .
C9 C 0.31381(13) 0.28066(16) -0.02724(9) 0.0198(4) Uani 1 1 d . . .
H9A H 0.3629 0.2931 -0.0117 0.024 Uiso 1 1 calc R . .
C10 C 0.28293(14) 0.32795(16) -0.07602(9) 0.0222(5) Uani 1 1 d . . .
H10A H 0.3112 0.3722 -0.0947 0.027 Uiso 1 1 calc R . .
C11 C 0.21105(13) 0.30996(16) -0.09693(9) 0.0204(4) Uani 1 1 d . . .
H11A H 0.1889 0.3424 -0.1298 0.024 Uiso 1 1 calc R . .
C12 C 0.17175(12) 0.24413(15) -0.06944(9) 0.0172(4) Uani 1 1 d . . .
H12A H 0.1221 0.2323 -0.0836 0.021 Uiso 1 1 calc R . .
C13 C 0.27098(12) 0.02362(16) 0.10962(9) 0.0178(4) Uani 1 1 d . . .
H13A H 0.2330 0.0587 0.1279 0.021 Uiso 1 1 calc R . .
H13B H 0.2552 -0.0432 0.1066 0.021 Uiso 1 1 calc R . .
C14 C 0.34163(12) 0.02806(16) 0.14907(9) 0.0178(4) Uani 1 1 d . . .
C15 C 0.39452(13) -0.04225(16) 0.14495(9) 0.0213(5) Uani 1 1 d . . .
H15A H 0.3870 -0.0880 0.1153 0.026 Uiso 1 1 calc R . .
C16 C 0.45731(13) -0.04649(17) 0.18296(10) 0.0222(5) Uani 1 1 d . . .
H16A H 0.4931 -0.0936 0.1783 0.027 Uiso 1 1 calc R . .
C17 C 0.46905(12) 0.01747(16) 0.22815(9) 0.0182(4) Uani 1 1 d . . .
C18 C 0.53223(12) 0.01089(17) 0.27018(10) 0.0224(5) Uani 1 1 d . . .
H18A H 0.5684 -0.0359 0.2660 0.027 Uiso 1 1 calc R . .
C19 C 0.54096(12) 0.07020(17) 0.31547(10) 0.0219(5) Uani 1 1 d . . .
H19A H 0.5830 0.0640 0.3427 0.026 Uiso 1 1 calc R . .
C20 C 0.48823(12) 0.14198(16) 0.32320(9) 0.0188(4) Uani 1 1 d . . .
C21 C 0.49584(13) 0.20278(17) 0.37064(9) 0.0230(5) Uani 1 1 d . . .
H21A H 0.5376 0.1974 0.3982 0.028 Uiso 1 1 calc R . .
C22 C 0.44312(14) 0.27052(17) 0.37779(10) 0.0248(5) Uani 1 1 d . . .
H22A H 0.4485 0.3106 0.4104 0.030 Uiso 1 1 calc R . .
C23 C 0.38266(14) 0.28004(17) 0.33752(10) 0.0234(5) Uani 1 1 d . . .
H23A H 0.3470 0.3270 0.3428 0.028 Uiso 1 1 calc R . .
C24 C 0.37304(12) 0.22198(16) 0.28921(9) 0.0188(4) Uani 1 1 d . . .
C25 C 0.31042(13) 0.22942(16) 0.24754(10) 0.0215(5) Uani 1 1 d . . .
H25A H 0.2752 0.2776 0.2515 0.026 Uiso 1 1 calc R . .
C26 C 0.30018(12) 0.16947(17) 0.20260(9) 0.0196(4) Uani 1 1 d . . .
H26A H 0.2576 0.1763 0.1760 0.024 Uiso 1 1 calc R . .
C27 C 0.35191(12) 0.09547(16) 0.19383(9) 0.0169(4) Uani 1 1 d . . .
C28 C 0.41583(12) 0.08859(15) 0.23413(9) 0.0157(4) Uani 1 1 d . . .
C29 C 0.42583(12) 0.15119(15) 0.28184(9) 0.0164(4) Uani 1 1 d . . .
C30 C 0.06907(13) 0.06484(17) -0.04632(9) 0.0219(5) Uani 1 1 d . . .
C31 C 0.10572(12) 0.09815(16) 0.06334(9) 0.0179(4) Uani 1 1 d . . .
C32 C 0.14065(12) -0.06875(16) 0.02107(9) 0.0193(4) Uani 1 1 d . . .
Re2 Re 0.244453(5) 0.792199(6) 0.705713(3) 0.01551(2) Uani 1 1 d . . .
N4 N 0.12541(10) 0.82477(13) 0.68598(7) 0.0149(3) Uani 1 1 d . . .
N5 N 0.21032(10) 0.79959(12) 0.79110(7) 0.0167(4) Uani 1 1 d . . .
N6 N 0.19343(10) 0.65436(13) 0.71155(7) 0.0170(4) Uani 1 1 d . . .
O4 O 0.40283(9) 0.73264(13) 0.74651(8) 0.0293(4) Uani 1 1 d . . .
O5 O 0.29398(9) 0.99980(12) 0.70286(7) 0.0213(3) Uani 1 1 d . . .
O6 O 0.27817(11) 0.76662(15) 0.58122(8) 0.0378(5) Uani 1 1 d . . .
C33 C 0.09562(12) 0.85461(16) 0.74023(9) 0.0183(4) Uani 1 1 d . . .
H33A H 0.0442 0.8326 0.7391 0.022 Uiso 1 1 calc R . .
H33B H 0.0951 0.9245 0.7419 0.022 Uiso 1 1 calc R . .
C34 C 0.13849(12) 0.81745(15) 0.79387(9) 0.0162(4) Uani 1 1 d . . .
C35 C 0.10754(13) 0.81206(17) 0.84493(9) 0.0211(5) Uani 1 1 d . . .
H35A H 0.0565 0.8230 0.8459 0.025 Uiso 1 1 calc R . .
C36 C 0.15225(14) 0.79048(17) 0.89469(9) 0.0223(5) Uani 1 1 d . . .
H36A H 0.1322 0.7867 0.9302 0.027 Uiso 1 1 calc R . .
C37 C 0.22606(13) 0.77457(16) 0.89215(9) 0.0217(5) Uani 1 1 d . . .
H37A H 0.2577 0.7614 0.9260 0.026 Uiso 1 1 calc R . .
C38 C 0.25324(13) 0.77801(16) 0.83982(9) 0.0193(4) Uani 1 1 d . . .
H38A H 0.3037 0.7648 0.8379 0.023 Uiso 1 1 calc R . .
C39 C 0.08875(12) 0.73595(15) 0.66276(9) 0.0171(4) Uani 1 1 d . . .
H39A H 0.0944 0.7306 0.6215 0.021 Uiso 1 1 calc R . .
H39B H 0.0356 0.7393 0.6669 0.021 Uiso 1 1 calc R . .
C40 C 0.12091(12) 0.64953(15) 0.69347(9) 0.0168(4) Uani 1 1 d . . .
C41 C 0.08018(13) 0.56882(16) 0.70037(9) 0.0200(4) Uani 1 1 d . . .
H41A H 0.0293 0.5671 0.6872 0.024 Uiso 1 1 calc R . .
C42 C 0.11449(14) 0.49020(17) 0.72675(10) 0.0235(5) Uani 1 1 d . . .
H42A H 0.0878 0.4336 0.7311 0.028 Uiso 1 1 calc R . .
C43 C 0.18794(14) 0.49610(17) 0.74646(9) 0.0233(5) Uani 1 1 d . . .
H43A H 0.2123 0.4438 0.7655 0.028 Uiso 1 1 calc R . .
C44 C 0.22603(13) 0.57831(17) 0.73841(9) 0.0207(5) Uani 1 1 d . . .
H44A H 0.2767 0.5816 0.7522 0.025 Uiso 1 1 calc R . .
C45 C 0.11320(12) 0.90349(16) 0.64189(9) 0.0171(4) Uani 1 1 d . . .
H45A H 0.1396 0.9601 0.6580 0.021 Uiso 1 1 calc R . .
H45B H 0.1369 0.8841 0.6078 0.021 Uiso 1 1 calc R . .
C46 C 0.03532(12) 0.93281(15) 0.62164(9) 0.0163(4) Uani 1 1 d . . .
C47 C 0.00124(13) 0.99849(16) 0.65445(9) 0.0199(4) Uani 1 1 d . . .
H47A H 0.0263 1.0192 0.6897 0.024 Uiso 1 1 calc R . .
C48 C -0.06784(13) 1.03435(16) 0.63718(9) 0.0202(4) Uani 1 1 d . . .
H48A H -0.0895 1.0782 0.6609 0.024 Uiso 1 1 calc R . .
C49 C -0.10599(12) 1.00682(15) 0.58524(9) 0.0176(4) Uani 1 1 d . . .
C50 C -0.17772(13) 1.04352(16) 0.56584(10) 0.0222(5) Uani 1 1 d . . .
H50A H -0.2009 1.0855 0.5898 0.027 Uiso 1 1 calc R . .
C51 C -0.21257(13) 1.01979(17) 0.51472(10) 0.0243(5) Uani 1 1 d . . .
H51A H -0.2599 1.0452 0.5032 0.029 Uiso 1 1 calc R . .
C52 C -0.17955(12) 0.95657(16) 0.47714(9) 0.0194(4) Uani 1 1 d . . .
C53 C -0.21494(13) 0.93070(17) 0.42387(10) 0.0244(5) Uani 1 1 d . . .
H53A H -0.2628 0.9541 0.4122 0.029 Uiso 1 1 calc R . .
C54 C -0.18157(14) 0.87168(17) 0.38782(10) 0.0253(5) Uani 1 1 d . . .
H54A H -0.2064 0.8556 0.3515 0.030 Uiso 1 1 calc R . .
C55 C -0.11220(14) 0.83560(17) 0.40405(9) 0.0226(5) Uani 1 1 d . . .
H55A H -0.0893 0.7961 0.3786 0.027 Uiso 1 1 calc R . .
C56 C -0.07546(12) 0.85726(15) 0.45813(9) 0.0183(4) Uani 1 1 d . . .
C57 C -0.00446(13) 0.82062(16) 0.47711(9) 0.0199(4) Uani 1 1 d . . .
H57A H 0.0187 0.7795 0.4527 0.024 Uiso 1 1 calc R . .
C58 C 0.03092(12) 0.84277(16) 0.52897(9) 0.0186(4) Uani 1 1 d . . .
H58A H 0.0780 0.8164 0.5399 0.022 Uiso 1 1 calc R . .
C59 C -0.00077(11) 0.90507(15) 0.56802(9) 0.0153(4) Uani 1 1 d . . .
C60 C -0.07157(12) 0.94330(15) 0.54965(9) 0.0159(4) Uani 1 1 d . . .
C61 C -0.10875(12) 0.91853(15) 0.49506(9) 0.0168(4) Uani 1 1 d . . .
C62 C 0.34373(13) 0.75450(17) 0.73053(10) 0.0207(4) Uani 1 1 d . . .
C63 C 0.27678(12) 0.92141(17) 0.70395(9) 0.0182(4) Uani 1 1 d . . .
C64 C 0.26525(13) 0.77651(17) 0.62764(10) 0.0234(5) Uani 1 1 d . . .
B1 B 0.90650(15) 0.6891(2) 0.73778(12) 0.0240(5) Uani 1 1 d . . .
F1 F 0.97303(8) 0.69908(11) 0.77180(6) 0.0312(3) Uani 1 1 d . . .
F2 F 0.86074(12) 0.76013(18) 0.74791(15) 0.1017(11) Uani 1 1 d . . .
F3 F 0.87329(12) 0.60498(14) 0.74916(9) 0.0642(6) Uani 1 1 d . . .
F4 F 0.91832(10) 0.6873(2) 0.68131(8) 0.0863(9) Uani 1 1 d . . .
B2 B 0.54019(16) 0.2002(2) 0.02656(12) 0.0255(6) Uani 1 1 d . . .
F5 F 0.50158(9) 0.28144(11) 0.00846(7) 0.0381(4) Uani 1 1 d . . .
F6 F 0.57384(10) 0.16215(13) -0.01815(7) 0.0490(5) Uani 1 1 d . . .
F7 F 0.49111(10) 0.13511(13) 0.04456(9) 0.0515(5) Uani 1 1 d . . .
F8 F 0.59248(9) 0.22177(13) 0.07139(7) 0.0437(4) Uani 1 1 d . . .
N1S N 0.65168(15) 0.4404(2) 0.14845(11) 0.0464(7) Uani 1 1 d . . .
C1S C 0.61756(15) 0.45791(19) 0.10682(12) 0.0302(6) Uani 1 1 d . . .
C2S C 0.57324(15) 0.4819(2) 0.05330(12) 0.0351(6) Uani 1 1 d . . .
H2S1 H 0.5364 0.5292 0.0608 0.053 Uiso 1 1 calc R . .
H2S2 H 0.5486 0.4250 0.0371 0.053 Uiso 1 1 calc R . .
H2S3 H 0.6050 0.5077 0.0262 0.053 Uiso 1 1 calc R . .
N2S N 0.39536(14) 0.4110(2) 0.08204(11) 0.0417(6) Uani 1 1 d . . .
C3S C 0.42639(14) 0.3592(2) 0.11267(11) 0.0327(6) Uani 1 1 d . . .
C4S C 0.46749(17) 0.2934(2) 0.15209(12) 0.0379(7) Uani 1 1 d . . .
H4S1 H 0.4701 0.2316 0.1336 0.057 Uiso 1 1 calc R . .
H4S2 H 0.4427 0.2869 0.1867 0.057 Uiso 1 1 calc R . .
H4S3 H 0.5173 0.3177 0.1623 0.057 Uiso 1 1 calc R . .

loop_
_atom_site_aniso_label
_atom_site_aniso_U_11
_atom_site_aniso_U_22
_atom_site_aniso_U_33
_atom_site_aniso_U_23
_atom_site_aniso_U_13
_atom_site_aniso_U_12
Re1 0.01397(4) 0.01433(4) 0.01426(4) -0.00042(3) 0.00089(3) -0.00181(3)
N1 0.0176(9) 0.0152(9) 0.0140(8) -0.0001(6) 0.0013(6) 0.0001(7)
N2 0.0175(9) 0.0136(9) 0.0161(8) -0.0007(6) 0.0008(7) -0.0028(7)
N3 0.0166(9) 0.0142(9) 0.0158(8) -0.0020(6) 0.0019(7) 0.0012(7)
O1 0.0194(9) 0.0493(13) 0.0284(9) 0.0042(8) -0.0039(7) -0.0064(8)
O2 0.0330(10) 0.0220(9) 0.0267(9) -0.0013(7) 0.0123(7) 0.0023(7)
O3 0.0383(10) 0.0193(9) 0.0302(9) 0.0014(7) 0.0090(8) -0.0076(7)
C1 0.0192(11) 0.0193(12) 0.0182(10) 0.0006(8) 0.0005(8) 0.0032(8)
C2 0.0196(10) 0.0125(10) 0.0182(10) -0.0005(7) 0.0023(8) -0.0005(8)
C3 0.0220(11) 0.0156(11) 0.0254(11) 0.0016(8) 0.0050(9) 0.0029(8)
C4 0.0313(13) 0.0131(11) 0.0242(11) 0.0011(8) 0.0107(9) 0.0002(9)
C5 0.0317(13) 0.0165(11) 0.0165(10) -0.0009(8) 0.0036(9) -0.0020(9)
C6 0.0225(11) 0.0146(11) 0.0176(10) -0.0011(8) -0.0006(8) -0.0020(8)
C7 0.0183(10) 0.0165(11) 0.0190(10) -0.0002(8) -0.0025(8) -0.0033(8)
C8 0.0181(10) 0.0140(11) 0.0169(9) -0.0023(7) 0.0000(8) 0.0000(8)
C9 0.0219(11) 0.0171(11) 0.0204(10) -0.0027(8) 0.0017(8) -0.0041(8)
C10 0.0324(13) 0.0144(11) 0.0210(10) -0.0012(8) 0.0080(9) -0.0033(9)
C11 0.0285(12) 0.0155(11) 0.0167(10) 0.0001(8) 0.0005(9) 0.0024(9)
C12 0.0201(11) 0.0148(11) 0.0160(9) -0.0012(7) -0.0008(8) 0.0034(8)
C13 0.0190(10) 0.0186(11) 0.0158(9) 0.0013(8) 0.0013(8) -0.0008(8)
C14 0.0195(11) 0.0170(11) 0.0166(9) 0.0023(8) 0.0004(8) 0.0007(8)
C15 0.0267(12) 0.0183(12) 0.0186(10) -0.0016(8) 0.0014(9) 0.0040(9)
C16 0.0223(11) 0.0215(12) 0.0229(11) -0.0006(8) 0.0030(9) 0.0075(9)
C17 0.0181(10) 0.0180(11) 0.0184(10) 0.0012(8) 0.0024(8) 0.0013(8)
C18 0.0177(11) 0.0256(13) 0.0236(11) 0.0020(9) 0.0016(9) 0.0051(9)
C19 0.0171(11) 0.0266(13) 0.0212(11) 0.0038(9) -0.0015(8) -0.0015(9)
C20 0.0199(11) 0.0190(11) 0.0179(10) 0.0027(8) 0.0038(8) -0.0048(8)
C21 0.0257(12) 0.0260(13) 0.0170(10) 0.0022(8) 0.0008(9) -0.0084(9)
C22 0.0345(14) 0.0205(12) 0.0199(11) -0.0034(8) 0.0054(9) -0.0071(10)
C23 0.0318(13) 0.0165(12) 0.0230(11) -0.0019(8) 0.0083(9) -0.0007(9)
C24 0.0216(11) 0.0153(11) 0.0203(10) 0.0010(8) 0.0061(8) -0.0006(8)
C25 0.0248(12) 0.0165(11) 0.0237(11) 0.0011(8) 0.0056(9) 0.0038(9)
C26 0.0160(10) 0.0219(12) 0.0209(10) 0.0020(8) 0.0014(8) 0.0040(8)
C27 0.0165(10) 0.0161(11) 0.0182(10) 0.0027(8) 0.0030(8) 0.0010(8)
C28 0.0176(10) 0.0146(10) 0.0151(9) 0.0022(7) 0.0028(8) -0.0006(8)
C29 0.0176(10) 0.0158(11) 0.0162(9) 0.0019(7) 0.0042(8) -0.0019(8)
C30 0.0200(11) 0.0266(13) 0.0191(10) 0.0012(9) 0.0022(8) -0.0050(9)
C31 0.0169(10) 0.0149(11) 0.0215(10) 0.0015(8) 0.0005(8) -0.0012(8)
C32 0.0210(11) 0.0211(12) 0.0159(9) -0.0030(8) 0.0031(8) -0.0036(9)
Re2 0.01432(4) 0.01707(4) 0.01507(4) 0.00042(3) 0.00132(3) 0.00010(3)
N4 0.0171(9) 0.0140(9) 0.0135(8) -0.0001(6) 0.0009(6) -0.0003(7)
N5 0.0211(9) 0.0126(9) 0.0159(8) 0.0001(6) -0.0002(7) -0.0017(7)
N6 0.0188(9) 0.0160(9) 0.0163(8) -0.0019(6) 0.0023(7) 0.0014(7)
O4 0.0179(8) 0.0334(11) 0.0360(10) 0.0068(8) 0.0008(7) 0.0031(7)
O5 0.0191(8) 0.0207(9) 0.0237(8) 0.0023(6) 0.0006(6) -0.0016(6)
O6 0.0389(11) 0.0531(13) 0.0230(9) -0.0059(8) 0.0112(8) 0.0017(9)
C33 0.0175(10) 0.0185(11) 0.0192(10) -0.0020(8) 0.0027(8) 0.0021(8)
C34 0.0192(10) 0.0115(10) 0.0176(9) -0.0010(7) 0.0005(8) -0.0026(8)
C35 0.0210(11) 0.0226(12) 0.0201(10) -0.0020(8) 0.0046(8) -0.0042(9)
C36 0.0302(13) 0.0220(12) 0.0153(10) -0.0009(8) 0.0048(9) -0.0075(9)
C37 0.0290(12) 0.0178(12) 0.0176(10) 0.0029(8) -0.0016(9) -0.0045(9)
C38 0.0208(11) 0.0157(11) 0.0206(10) 0.0011(8) -0.0009(8) -0.0018(8)
C39 0.0175(10) 0.0158(11) 0.0177(10) 0.0011(8) 0.0002(8) -0.0010(8)
C40 0.0205(11) 0.0158(11) 0.0139(9) -0.0024(7) 0.0018(8) -0.0001(8)
C41 0.0228(11) 0.0191(12) 0.0179(10) -0.0004(8) 0.0019(8) -0.0030(9)
C42 0.0337(13) 0.0166(12) 0.0211(11) 0.0004(8) 0.0066(9) -0.0021(9)
C43 0.0319(13) 0.0203(12) 0.0186(10) 0.0031(8) 0.0058(9) 0.0069(9)
C44 0.0213(11) 0.0223(12) 0.0182(10) 0.0000(8) 0.0014(8) 0.0079(9)
C45 0.0184(10) 0.0149(11) 0.0181(10) 0.0037(8) 0.0018(8) -0.0016(8)
C46 0.0178(10) 0.0137(10) 0.0173(9) 0.0032(7) 0.0019(8) 0.0004(8)
C47 0.0263(12) 0.0146(11) 0.0186(10) -0.0005(8) 0.0012(8) 0.0010(8)
C48 0.0277(12) 0.0133(11) 0.0204(10) 0.0011(8) 0.0063(9) 0.0030(9)
C49 0.0189(10) 0.0134(11) 0.0212(10) 0.0038(8) 0.0050(8) 0.0007(8)
C50 0.0216(11) 0.0148(12) 0.0313(12) 0.0026(9) 0.0080(9) 0.0033(8)
C51 0.0178(11) 0.0234(13) 0.0317(12) 0.0095(10) 0.0036(9) 0.0036(9)
C52 0.0182(11) 0.0181(12) 0.0219(10) 0.0080(8) 0.0022(8) -0.0031(8)
C53 0.0217(12) 0.0239(13) 0.0261(11) 0.0102(9) -0.0039(9) -0.0039(9)
C54 0.0302(13) 0.0238(13) 0.0200(11) 0.0064(9) -0.0055(9) -0.0077(10)
C55 0.0322(13) 0.0169(12) 0.0182(10) 0.0021(8) 0.0010(9) -0.0043(9)
C56 0.0236(11) 0.0130(10) 0.0185(10) 0.0045(8) 0.0030(8) -0.0027(8)
C57 0.0238(11) 0.0183(11) 0.0182(10) 0.0017(8) 0.0045(8) 0.0035(9)
C58 0.0201(11) 0.0161(11) 0.0198(10) 0.0024(8) 0.0033(8) 0.0032(8)
C59 0.0174(10) 0.0113(10) 0.0177(9) 0.0032(7) 0.0041(8) -0.0007(8)
C60 0.0171(10) 0.0132(10) 0.0177(9) 0.0027(7) 0.0036(8) -0.0015(8)
C61 0.0194(10) 0.0126(10) 0.0183(10) 0.0048(7) 0.0017(8) -0.0008(8)
C62 0.0200(11) 0.0220(12) 0.0204(10) 0.0012(8) 0.0035(8) -0.0013(9)
C63 0.0144(10) 0.0252(13) 0.0150(9) 0.0005(8) 0.0014(8) 0.0008(8)
C64 0.0206(11) 0.0244(13) 0.0249(11) -0.0009(9) 0.0013(9) -0.0004(9)
B1 0.0198(13) 0.0258(15) 0.0268(13) 0.0051(10) 0.0044(10) 0.0012(10)
F1 0.0277(8) 0.0375(9) 0.0272(7) 0.0032(6) -0.0028(6) -0.0091(6)
F2 0.0393(12) 0.0651(16) 0.196(3) -0.0639(18) -0.0096(15) 0.0192(11)
F3 0.0735(14) 0.0459(12) 0.0638(13) 0.0195(10) -0.0343(11) -0.0323(10)
F4 0.0318(10) 0.197(3) 0.0285(10) 0.0341(13) -0.0028(8) -0.0148(14)
B2 0.0235(14) 0.0256(15) 0.0268(13) -0.0002(10) -0.0002(11) 0.0054(11)
F5 0.0424(9) 0.0325(9) 0.0373(9) -0.0048(7) -0.0052(7) 0.0184(7)
F6 0.0578(12) 0.0523(12) 0.0383(9) -0.0010(8) 0.0116(8) 0.0311(9)
F7 0.0402(10) 0.0426(11) 0.0720(13) 0.0015(9) 0.0080(9) -0.0103(8)
F8 0.0350(9) 0.0482(11) 0.0440(10) -0.0044(8) -0.0136(7) 0.0054(8)
N1S 0.0455(16) 0.0484(17) 0.0424(15) 0.0067(12) -0.0081(12) -0.0014(12)
C1S 0.0280(13) 0.0262(14) 0.0360(14) 0.0038(10) 0.0022(11) -0.0047(10)
C2S 0.0303(14) 0.0395(17) 0.0340(14) 0.0012(12) -0.0031(11) -0.0030(12)
N2S 0.0322(13) 0.0554(17) 0.0357(13) -0.0131(12) -0.0040(10) 0.0071(12)
C3S 0.0229(13) 0.0466(18) 0.0291(13) -0.0141(12) 0.0048(10) -0.0066(12)
C4S 0.0414(17) 0.0419(18) 0.0309(14) 0.0024(12) 0.0065(12) -0.0060(13)

loop_
_atom_type_symbol
_atom_type_description
_atom_type_scat_dispersion_real
_atom_type_scat_dispersion_imag
_atom_type_scat_source
C C 0.0033 0.0016 'International Tables Vol C Tables 4.2.6.8 and 6.1.1.4'
H H 0.0000 0.0000 'International Tables Vol C Tables 4.2.6.8 and 6.1.1.4'
B B 0.0013 0.0007 'International Tables Vol C Tables 4.2.6.8 and 6.1.1.4'
O O 0.0106 0.0060 'International Tables Vol C Tables 4.2.6.8 and 6.1.1.4'
F F 0.0171 0.0103 'International Tables Vol C Tables 4.2.6.8 and 6.1.1.4'
Re Re -1.0185 7.2310 'International Tables Vol C Tables 4.2.6.8 and 6.1.1.4'
N N 0.0061 0.0033 'International Tables Vol C Tables 4.2.6.8 and 6.1.1.4'

loop_
_geom_angle_atom_site_label_1
_geom_angle_atom_site_label_2
_geom_angle_atom_site_label_3
_geom_angle
_geom_angle_site_symmetry_1
_geom_angle_site_symmetry_3
_geom_angle_publ_flag
C30 Re1 C32 89.94(10) . . ?
C30 Re1 C31 86.44(9) . . ?
C32 Re1 C31 87.76(9) . . ?
C30 Re1 N2 97.78(8) . . ?
C32 Re1 N2 94.76(8) . . ?
C31 Re1 N2 175.08(8) . . ?
C30 Re1 N3 96.52(8) . . ?
C32 Re1 N3 170.11(8) . . ?
C31 Re1 N3 100.07(8) . . ?
N2 Re1 N3 77.00(7) . . ?
C30 Re1 N1 173.47(8) . . ?
C32 Re1 N1 94.74(8) . . ?
C31 Re1 N1 98.27(8) . . ?
N2 Re1 N1 77.32(6) . . ?
N3 Re1 N1 78.26(7) . . ?
C7 N1 C1 110.52(17) . . ?
C7 N1 C13 110.25(16) . . ?
C1 N1 C13 109.30(16) . . ?
C7 N1 Re1 108.05(12) . . ?
C1 N1 Re1 107.77(12) . . ?
C13 N1 Re1 110.92(13) . . ?
C2 N2 C6 118.62(18) . . ?
C2 N2 Re1 116.40(13) . . ?
C6 N2 Re1 124.37(15) . . ?
C12 N3 C8 118.65(19) . . ?
C12 N3 Re1 122.90(15) . . ?
C8 N3 Re1 115.00(14) . . ?
C2 C1 N1 112.08(17) . . ?
C2 C1 H1A 109.2 . . ?
N1 C1 H1A 109.2 . . ?
C2 C1 H1B 109.2 . . ?
N1 C1 H1B 109.2 . . ?
H1A C1 H1B 107.9 . . ?
N2 C2 C3 121.8(2) . . ?
N2 C2 C1 115.82(18) . . ?
C3 C2 C1 122.2(2) . . ?
C4 C3 C2 119.2(2) . . ?
C4 C3 H3A 120.4 . . ?
C2 C3 H3A 120.4 . . ?
C3 C4 C5 118.9(2) . . ?
C3 C4 H4A 120.5 . . ?
C5 C4 H4A 120.5 . . ?
C6 C5 C4 119.2(2) . . ?
C6 C5 H5A 120.4 . . ?
C4 C5 H5A 120.4 . . ?
N2 C6 C5 122.1(2) . . ?
N2 C6 H6A 118.9 . . ?
C5 C6 H6A 118.9 . . ?
N1 C7 C8 111.57(17) . . ?
N1 C7 H7A 109.3 . . ?
C8 C7 H7A 109.3 . . ?
N1 C7 H7B 109.3 . . ?
C8 C7 H7B 109.3 . . ?
H7A C7 H7B 108.0 . . ?
N3 C8 C9 122.1(2) . . ?
N3 C8 C7 115.03(19) . . ?
C9 C8 C7 122.89(19) . . ?
C8 C9 C10 118.7(2) . . ?
C8 C9 H9A 120.7 . . ?
C10 C9 H9A 120.7 . . ?
C11 C10 C9 119.4(2) . . ?
C11 C10 H10A 120.3 . . ?
C9 C10 H10A 120.3 . . ?
C10 C11 C12 119.0(2) . . ?
C10 C11 H11A 120.5 . . ?
C12 C11 H11A 120.5 . . ?
N3 C12 C11 122.2(2) . . ?
N3 C12 H12A 118.9 . . ?
C11 C12 H12A 118.9 . . ?
C14 C13 N1 117.27(18) . . ?
C14 C13 H13A 108.0 . . ?
N1 C13 H13A 108.0 . . ?
C14 C13 H13B 108.0 . . ?
N1 C13 H13B 108.0 . . ?
H13A C13 H13B 107.2 . . ?
C15 C14 C27 119.5(2) . . ?
C15 C14 C13 118.8(2) . . ?
C27 C14 C13 121.32(19) . . ?
C16 C15 C14 121.4(2) . . ?
C16 C15 H15A 119.3 . . ?
C14 C15 H15A 119.3 . . ?
C15 C16 C17 120.9(2) . . ?
C15 C16 H16A 119.5 . . ?
C17 C16 H16A 119.5 . . ?
C16 C17 C28 119.0(2) . . ?
C16 C17 C18 121.7(2) . . ?
C28 C17 C18 119.2(2) . . ?
C19 C18 C17 121.1(2) . . ?
C19 C18 H18A 119.4 . . ?
C17 C18 H18A 119.4 . . ?
C18 C19 C20 121.2(2) . . ?
C18 C19 H19A 119.4 . . ?
C20 C19 H19A 119.4 . . ?
C21 C20 C29 119.3(2) . . ?
C21 C20 C19 121.8(2) . . ?
C29 C20 C19 118.9(2) . . ?
C22 C21 C20 120.7(2) . . ?
C22 C21 H21A 119.6 . . ?
C20 C21 H21A 119.6 . . ?
C23 C22 C21 120.1(2) . . ?
C23 C22 H22A 119.9 . . ?
C21 C22 H22A 119.9 . . ?
C22 C23 C24 121.3(2) . . ?
C22 C23 H23A 119.3 . . ?
C24 C23 H23A 119.3 . . ?
C23 C24 C29 119.2(2) . . ?
C23 C24 C25 122.3(2) . . ?
C29 C24 C25 118.4(2) . . ?
C26 C25 C24 121.5(2) . . ?
C26 C25 H25A 119.3 . . ?
C24 C25 H25A 119.3 . . ?
C25 C26 C27 122.0(2) . . ?
C25 C26 H26A 119.0 . . ?
C27 C26 H26A 119.0 . . ?
C14 C27 C28 118.67(19) . . ?
C14 C27 C26 123.96(19) . . ?
C28 C27 C26 117.33(19) . . ?
C17 C28 C29 119.21(19) . . ?
C17 C28 C27 120.38(19) . . ?
C29 C28 C27 120.38(19) . . ?
C24 C29 C20 119.3(2) . . ?
C24 C29 C28 120.33(19) . . ?
C20 C29 C28 120.3(2) . . ?
O1 C30 Re1 178.9(2) . . ?
O2 C31 Re1 176.7(2) . . ?
O3 C32 Re1 177.9(2) . . ?
C63 Re2 C62 89.25(10) . . ?
C63 Re2 C64 89.75(10) . . ?
C62 Re2 C64 88.75(10) . . ?
C63 Re2 N5 95.43(8) . . ?
C62 Re2 N5 95.24(8) . . ?
C64 Re2 N5 173.49(9) . . ?
C63 Re2 N6 171.77(8) . . ?
C62 Re2 N6 97.53(9) . . ?
C64 Re2 N6 95.04(9) . . ?
N5 Re2 N6 79.37(7) . . ?
C63 Re2 N4 95.49(8) . . ?
C62 Re2 N4 172.79(8) . . ?
C64 Re2 N4 96.68(8) . . ?
N5 Re2 N4 78.94(7) . . ?
N6 Re2 N4 77.34(7) . . ?
C39 N4 C33 110.78(17) . . ?
C39 N4 C45 109.82(15) . . ?
C33 N4 C45 109.43(16) . . ?
C39 N4 Re2 106.97(13) . . ?
C33 N4 Re2 108.65(12) . . ?
C45 N4 Re2 111.17(12) . . ?
C34 N5 C38 118.81(19) . . ?
C34 N5 Re2 115.80(13) . . ?
C38 N5 Re2 124.99(15) . . ?
C40 N6 C44 118.37(19) . . ?
C40 N6 Re2 116.12(14) . . ?
C44 N6 Re2 124.89(15) . . ?
N4 C33 C34 114.09(18) . . ?
N4 C33 H33A 108.7 . . ?
C34 C33 H33A 108.7 . . ?
N4 C33 H33B 108.7 . . ?
C34 C33 H33B 108.7 . . ?
H33A C33 H33B 107.6 . . ?
N5 C34 C35 121.7(2) . . ?
N5 C34 C33 116.59(18) . . ?
C35 C34 C33 121.3(2) . . ?
C34 C35 C36 118.9(2) . . ?
C34 C35 H35A 120.6 . . ?
C36 C35 H35A 120.6 . . ?
C37 C36 C35 119.4(2) . . ?
C37 C36 H36A 120.3 . . ?
C35 C36 H36A 120.3 . . ?
C38 C37 C36 119.0(2) . . ?
C38 C37 H37A 120.5 . . ?
C36 C37 H37A 120.5 . . ?
N5 C38 C37 122.1(2) . . ?
N5 C38 H38A 119.0 . . ?
C37 C38 H38A 119.0 . . ?
N4 C39 C40 111.69(17) . . ?
N4 C39 H39A 109.3 . . ?
C40 C39 H39A 109.3 . . ?
N4 C39 H39B 109.3 . . ?
C40 C39 H39B 109.3 . . ?
H39A C39 H39B 107.9 . . ?
N6 C40 C41 121.9(2) . . ?
N6 C40 C39 115.42(19) . . ?
C41 C40 C39 122.6(2) . . ?
C40 C41 C42 119.3(2) . . ?
C40 C41 H41A 120.3 . . ?
C42 C41 H41A 120.3 . . ?
C43 C42 C41 118.6(2) . . ?
C43 C42 H42A 120.7 . . ?
C41 C42 H42A 120.7 . . ?
C42 C43 C44 119.7(2) . . ?
C42 C43 H43A 120.2 . . ?
C44 C43 H43A 120.2 . . ?
N6 C44 C43 122.0(2) . . ?
N6 C44 H44A 119.0 . . ?
C43 C44 H44A 119.0 . . ?
C46 C45 N4 118.62(17) . . ?
C46 C45 H45A 107.7 . . ?
N4 C45 H45A 107.7 . . ?
C46 C45 H45B 107.7 . . ?
N4 C45 H45B 107.7 . . ?
H45A C45 H45B 107.1 . . ?
C47 C46 C59 118.9(2) . . ?
C47 C46 C45 118.15(19) . . ?
C59 C46 C45 122.56(19) . . ?
C48 C47 C46 122.1(2) . . ?
C48 C47 H47A 118.9 . . ?
C46 C47 H47A 118.9 . . ?
C47 C48 C49 120.6(2) . . ?
C47 C48 H48A 119.7 . . ?
C49 C48 H48A 119.7 . . ?
C48 C49 C60 118.7(2) . . ?
C48 C49 C50 122.0(2) . . ?
C60 C49 C50 119.3(2) . . ?
C51 C50 C49 121.5(2) . . ?
C51 C50 H50A 119.2 . . ?
C49 C50 H50A 119.2 . . ?
C50 C51 C52 121.1(2) . . ?
C50 C51 H51A 119.5 . . ?
C52 C51 H51A 119.5 . . ?
C53 C52 C61 119.0(2) . . ?
C53 C52 C51 122.0(2) . . ?
C61 C52 C51 119.0(2) . . ?
C54 C53 C52 121.1(2) . . ?
C54 C53 H53A 119.4 . . ?
C52 C53 H53A 119.4 . . ?
C53 C54 C55 120.6(2) . . ?
C53 C54 H54A 119.7 . . ?
C55 C54 H54A 119.7 . . ?
C54 C55 C56 120.2(2) . . ?
C54 C55 H55A 119.9 . . ?
C56 C55 H55A 119.9 . . ?
C55 C56 C61 119.6(2) . . ?
C55 C56 C57 122.3(2) . . ?
C61 C56 C57 118.1(2) . . ?
C58 C57 C56 121.9(2) . . ?
C58 C57 H57A 119.0 . . ?
C56 C57 H57A 119.0 . . ?
C57 C58 C59 121.9(2) . . ?
C57 C58 H58A 119.0 . . ?
C59 C58 H58A 119.0 . . ?
C46 C59 C60 119.05(19) . . ?
C46 C59 C58 123.8(2) . . ?
C60 C59 C58 117.09(19) . . ?
C49 C60 C59 120.54(19) . . ?
C49 C60 C61 119.0(2) . . ?
C59 C60 C61 120.46(19) . . ?
C56 C61 C52 119.4(2) . . ?
C56 C61 C60 120.5(2) . . ?
C52 C61 C60 120.1(2) . . ?
O4 C62 Re2 178.5(2) . . ?
O5 C63 Re2 177.92(19) . . ?
O6 C64 Re2 179.4(2) . . ?
F2 B1 F4 110.7(3) . . ?
F2 B1 F3 108.3(2) . . ?
F4 B1 F3 107.0(3) . . ?
F2 B1 F1 110.2(2) . . ?
F4 B1 F1 109.8(2) . . ?
F3 B1 F1 110.8(2) . . ?
F8 B2 F6 109.7(2) . . ?
F8 B2 F7 109.5(2) . . ?
F6 B2 F7 109.3(2) . . ?
F8 B2 F5 109.8(2) . . ?
F6 B2 F5 110.1(2) . . ?
F7 B2 F5 108.5(2) . . ?
N1S C1S C2S 179.2(3) . . ?
C1S C2S H2S1 109.5 . . ?
C1S C2S H2S2 109.5 . . ?
H2S1 C2S H2S2 109.5 . . ?
C1S C2S H2S3 109.5 . . ?
H2S1 C2S H2S3 109.5 . . ?
H2S2 C2S H2S3 109.5 . . ?
N2S C3S C4S 179.0(3) . . ?
C3S C4S H4S1 109.5 . . ?
C3S C4S H4S2 109.5 . . ?
H4S1 C4S H4S2 109.5 . . ?
C3S C4S H4S3 109.5 . . ?
H4S1 C4S H4S3 109.5 . . ?
H4S2 C4S H4S3 109.5 . . ?

loop_
_geom_bond_atom_site_label_1
_geom_bond_atom_site_label_2
_geom_bond_distance
_geom_bond_site_symmetry_2
_geom_bond_publ_flag
Re1 C30 1.918(2) . ?
Re1 C32 1.919(2) . ?
Re1 C31 1.930(2) . ?
Re1 N2 2.1729(18) . ?
Re1 N3 2.1749(18) . ?
Re1 N1 2.2246(18) . ?
N1 C7 1.502(3) . ?
N1 C1 1.503(3) . ?
N1 C13 1.519(3) . ?
N2 C2 1.350(3) . ?
N2 C6 1.354(3) . ?
N3 C12 1.348(3) . ?
N3 C8 1.354(3) . ?
O1 C30 1.149(3) . ?
O2 C31 1.149(3) . ?
O3 C32 1.152(3) . ?
C1 C2 1.498(3) . ?
C1 H1A 0.9900 . ?
C1 H1B 0.9900 . ?
C2 C3 1.386(3) . ?
C3 C4 1.385(3) . ?
C3 H3A 0.9500 . ?
C4 C5 1.389(3) . ?
C4 H4A 0.9500 . ?
C5 C6 1.376(3) . ?
C5 H5A 0.9500 . ?
C6 H6A 0.9500 . ?
C7 C8 1.503(3) . ?
C7 H7A 0.9900 . ?
C7 H7B 0.9900 . ?
C8 C9 1.378(3) . ?
C9 C10 1.393(3) . ?
C9 H9A 0.9500 . ?
C10 C11 1.379(3) . ?
C10 H10A 0.9500 . ?
C11 C12 1.381(3) . ?
C11 H11A 0.9500 . ?
C12 H12A 0.9500 . ?
C13 C14 1.510(3) . ?
C13 H13A 0.9900 . ?
C13 H13B 0.9900 . ?
C14 C15 1.400(3) . ?
C14 C27 1.418(3) . ?
C15 C16 1.379(3) . ?
C15 H15A 0.9500 . ?
C16 C17 1.395(3) . ?
C16 H16A 0.9500 . ?
C17 C28 1.419(3) . ?
C17 C18 1.441(3) . ?
C18 C19 1.352(3) . ?
C18 H18A 0.9500 . ?
C19 C20 1.427(3) . ?
C19 H19A 0.9500 . ?
C20 C21 1.404(3) . ?
C20 C29 1.424(3) . ?
C21 C22 1.384(4) . ?
C21 H21A 0.9500 . ?
C22 C23 1.383(3) . ?
C22 H22A 0.9500 . ?
C23 C24 1.397(3) . ?
C23 H23A 0.9500 . ?
C24 C29 1.417(3) . ?
C24 C25 1.429(3) . ?
C25 C26 1.352(3) . ?
C25 H25A 0.9500 . ?
C26 C27 1.443(3) . ?
C26 H26A 0.9500 . ?
C27 C28 1.427(3) . ?
C28 C29 1.426(3) . ?
Re2 C63 1.924(2) . ?
Re2 C62 1.925(2) . ?
Re2 C64 1.928(2) . ?
Re2 N5 2.1694(18) . ?
Re2 N6 2.1743(19) . ?
Re2 N4 2.2287(18) . ?
N4 C39 1.500(3) . ?
N4 C33 1.502(3) . ?
N4 C45 1.521(3) . ?
N5 C34 1.349(3) . ?
N5 C38 1.352(3) . ?
N6 C40 1.352(3) . ?
N6 C44 1.354(3) . ?
O4 C62 1.149(3) . ?
O5 C63 1.154(3) . ?
O6 C64 1.150(3) . ?
C33 C34 1.506(3) . ?
C33 H33A 0.9900 . ?
C33 H33B 0.9900 . ?
C34 C35 1.385(3) . ?
C35 C36 1.387(3) . ?
C35 H35A 0.9500 . ?
C36 C37 1.379(3) . ?
C36 H36A 0.9500 . ?
C37 C38 1.378(3) . ?
C37 H37A 0.9500 . ?
C38 H38A 0.9500 . ?
C39 C40 1.507(3) . ?
C39 H39A 0.9900 . ?
C39 H39B 0.9900 . ?
C40 C41 1.384(3) . ?
C41 C42 1.390(3) . ?
C41 H41A 0.9500 . ?
C42 C43 1.378(3) . ?
C42 H42A 0.9500 . ?
C43 C44 1.381(3) . ?
C43 H43A 0.9500 . ?
C44 H44A 0.9500 . ?
C45 C46 1.513(3) . ?
C45 H45A 0.9900 . ?
C45 H45B 0.9900 . ?
C46 C47 1.398(3) . ?
C46 C59 1.414(3) . ?
C47 C48 1.383(3) . ?
C47 H47A 0.9500 . ?
C48 C49 1.395(3) . ?
C48 H48A 0.9500 . ?
C49 C60 1.422(3) . ?
C49 C50 1.441(3) . ?
C50 C51 1.341(3) . ?
C50 H50A 0.9500 . ?
C51 C52 1.437(3) . ?
C51 H51A 0.9500 . ?
C52 C53 1.395(3) . ?
C52 C61 1.425(3) . ?
C53 C54 1.380(4) . ?
C53 H53A 0.9500 . ?
C54 C55 1.384(3) . ?
C54 H54A 0.9500 . ?
C55 C56 1.406(3) . ?
C55 H55A 0.9500 . ?
C56 C61 1.412(3) . ?
C56 C57 1.426(3) . ?
C57 C58 1.354(3) . ?
C57 H57A 0.9500 . ?
C58 C59 1.440(3) . ?
C58 H58A 0.9500 . ?
C59 C60 1.429(3) . ?
C60 C61 1.429(3) . ?
B1 F2 1.347(3) . ?
B1 F4 1.369(3) . ?
B1 F3 1.376(3) . ?
B1 F1 1.390(3) . ?
B2 F8 1.379(3) . ?
B2 F6 1.385(3) . ?
B2 F7 1.386(3) . ?
B2 F5 1.392(3) . ?
N1S C1S 1.130(3) . ?
C1S C2S 1.461(4) . ?
C2S H2S1 0.9800 . ?
C2S H2S2 0.9800 . ?
C2S H2S3 0.9800 . ?
N2S C3S 1.136(4) . ?
C3S C4S 1.463(4) . ?
C4S H4S1 0.9800 . ?
C4S H4S2 0.9800 . ?
C4S H4S3 0.9800 . ?

loop_
_geom_torsion_atom_site_label_1
_geom_torsion_atom_site_label_2
_geom_torsion_atom_site_label_3
_geom_torsion_atom_site_label_4
_geom_torsion
_geom_torsion_site_symmetry_1
_geom_torsion_site_symmetry_2
_geom_torsion_site_symmetry_3
_geom_torsion_site_symmetry_4
_geom_torsion_publ_flag
C30 Re1 N1 C7 54.5(8) . . . . ?
C32 Re1 N1 C7 -169.85(14) . . . . ?
C31 Re1 N1 C7 -81.43(14) . . . . ?
N2 Re1 N1 C7 96.32(13) . . . . ?
N3 Re1 N1 C7 17.21(13) . . . . ?
C30 Re1 N1 C1 -64.9(8) . . . . ?
C32 Re1 N1 C1 70.71(14) . . . . ?
C31 Re1 N1 C1 159.13(14) . . . . ?
N2 Re1 N1 C1 -23.11(13) . . . . ?
N3 Re1 N1 C1 -102.23(14) . . . . ?
C30 Re1 N1 C13 175.4(7) . . . . ?
C32 Re1 N1 C13 -48.90(15) . . . . ?
C31 Re1 N1 C13 39.52(15) . . . . ?
N2 Re1 N1 C13 -142.73(14) . . . . ?
N3 Re1 N1 C13 138.16(14) . . . . ?
C30 Re1 N2 C2 -176.35(16) . . . . ?
C32 Re1 N2 C2 -85.76(16) . . . . ?
C31 Re1 N2 C2 34.9(10) . . . . ?
N3 Re1 N2 C2 88.71(15) . . . . ?
N1 Re1 N2 C2 8.04(15) . . . . ?
C30 Re1 N2 C6 12.75(19) . . . . ?
C32 Re1 N2 C6 103.34(18) . . . . ?
C31 Re1 N2 C6 -136.0(9) . . . . ?
N3 Re1 N2 C6 -82.19(17) . . . . ?
N1 Re1 N2 C6 -162.86(18) . . . . ?
C30 Re1 N3 C12 -14.41(18) . . . . ?
C32 Re1 N3 C12 116.1(4) . . . . ?
C31 Re1 N3 C12 -101.94(17) . . . . ?
N2 Re1 N3 C12 82.10(17) . . . . ?
N1 Re1 N3 C12 161.61(17) . . . . ?
C30 Re1 N3 C8 -173.13(15) . . . . ?
C32 Re1 N3 C8 -42.6(5) . . . . ?
C31 Re1 N3 C8 99.34(15) . . . . ?
N2 Re1 N3 C8 -76.62(15) . . . . ?
N1 Re1 N3 C8 2.89(14) . . . . ?
C7 N1 C1 C2 -82.5(2) . . . . ?
C13 N1 C1 C2 155.99(18) . . . . ?
Re1 N1 C1 C2 35.4(2) . . . . ?
C6 N2 C2 C3 -2.8(3) . . . . ?
Re1 N2 C2 C3 -174.23(17) . . . . ?
C6 N2 C2 C1 -178.71(19) . . . . ?
Re1 N2 C2 C1 9.8(2) . . . . ?
N1 C1 C2 N2 -31.2(3) . . . . ?
N1 C1 C2 C3 152.9(2) . . . . ?
N2 C2 C3 C4 0.4(3) . . . . ?
C1 C2 C3 C4 176.0(2) . . . . ?
C2 C3 C4 C5 2.2(3) . . . . ?
C3 C4 C5 C6 -2.3(3) . . . . ?
C2 N2 C6 C5 2.7(3) . . . . ?
Re1 N2 C6 C5 173.37(16) . . . . ?
C4 C5 C6 N2 -0.1(3) . . . . ?
C1 N1 C7 C8 83.7(2) . . . . ?
C13 N1 C7 C8 -155.34(18) . . . . ?
Re1 N1 C7 C8 -34.0(2) . . . . ?
C12 N3 C8 C9 -1.7(3) . . . . ?
Re1 N3 C8 C9 157.95(17) . . . . ?
C12 N3 C8 C7 176.92(19) . . . . ?
Re1 N3 C8 C7 -23.4(2) . . . . ?
N1 C7 C8 N3 39.3(3) . . . . ?
N1 C7 C8 C9 -142.1(2) . . . . ?
N3 C8 C9 C10 0.0(3) . . . . ?
C7 C8 C9 C10 -178.5(2) . . . . ?
C8 C9 C10 C11 1.4(3) . . . . ?
C9 C10 C11 C12 -1.1(3) . . . . ?
C8 N3 C12 C11 2.1(3) . . . . ?
Re1 N3 C12 C11 -155.92(17) . . . . ?
C10 C11 C12 N3 -0.7(3) . . . . ?
C7 N1 C13 C14 -55.4(2) . . . . ?
C1 N1 C13 C14 66.3(2) . . . . ?
Re1 N1 C13 C14 -175.05(15) . . . . ?
N1 C13 C14 C15 -81.7(3) . . . . ?
N1 C13 C14 C27 105.2(2) . . . . ?
C27 C14 C15 C16 -1.2(3) . . . . ?
C13 C14 C15 C16 -174.5(2) . . . . ?
C14 C15 C16 C17 2.2(4) . . . . ?
C15 C16 C17 C28 -1.1(3) . . . . ?
C15 C16 C17 C18 176.4(2) . . . . ?
C16 C17 C18 C19 -176.4(2) . . . . ?
C28 C17 C18 C19 1.1(3) . . . . ?
C17 C18 C19 C20 -0.4(4) . . . . ?
C18 C19 C20 C21 178.7(2) . . . . ?
C18 C19 C20 C29 -0.6(3) . . . . ?
C29 C20 C21 C22 0.7(3) . . . . ?
C19 C20 C21 C22 -178.6(2) . . . . ?
C20 C21 C22 C23 -1.1(4) . . . . ?
C21 C22 C23 C24 0.3(4) . . . . ?
C22 C23 C24 C29 0.9(3) . . . . ?
C22 C23 C24 C25 178.9(2) . . . . ?
C23 C24 C25 C26 -176.6(2) . . . . ?
C29 C24 C25 C26 1.5(3) . . . . ?
C24 C25 C26 C27 -0.6(4) . . . . ?
C15 C14 C27 C28 -1.0(3) . . . . ?
C13 C14 C27 C28 172.13(19) . . . . ?
C15 C14 C27 C26 -178.7(2) . . . . ?
C13 C14 C27 C26 -5.6(3) . . . . ?
C25 C26 C27 C14 176.6(2) . . . . ?
C25 C26 C27 C28 -1.1(3) . . . . ?
C16 C17 C28 C29 176.9(2) . . . . ?
C18 C17 C28 C29 -0.6(3) . . . . ?
C16 C17 C28 C27 -1.1(3) . . . . ?
C18 C17 C28 C27 -178.6(2) . . . . ?
C14 C27 C28 C17 2.1(3) . . . . ?
C26 C27 C28 C17 180.0(2) . . . . ?
C14 C27 C28 C29 -175.9(2) . . . . ?
C26 C27 C28 C29 2.0(3) . . . . ?
C23 C24 C29 C20 -1.2(3) . . . . ?
C25 C24 C29 C20 -179.4(2) . . . . ?
C23 C24 C29 C28 177.5(2) . . . . ?
C25 C24 C29 C28 -0.6(3) . . . . ?
C21 C20 C29 C24 0.5(3) . . . . ?
C19 C20 C29 C24 179.8(2) . . . . ?
C21 C20 C29 C28 -178.3(2) . . . . ?
C19 C20 C29 C28 1.0(3) . . . . ?
C17 C28 C29 C24 -179.2(2) . . . . ?
C27 C28 C29 C24 -1.1(3) . . . . ?
C17 C28 C29 C20 -0.4(3) . . . . ?
C27 C28 C29 C20 177.62(19) . . . . ?
C32 Re1 C30 O1 128(13) . . . . ?
C31 Re1 C30 O1 40(13) . . . . ?
N2 Re1 C30 O1 -138(13) . . . . ?
N3 Re1 C30 O1 -60(13) . . . . ?
N1 Re1 C30 O1 -97(13) . . . . ?
C30 Re1 C31 O2 72(3) . . . . ?
C32 Re1 C31 O2 -18(3) . . . . ?
N2 Re1 C31 O2 -139(3) . . . . ?
N3 Re1 C31 O2 168(3) . . . . ?
N1 Re1 C31 O2 -112(3) . . . . ?
C30 Re1 C32 O3 155(5) . . . . ?
C31 Re1 C32 O3 -119(5) . . . . ?
N2 Re1 C32 O3 57(5) . . . . ?
N3 Re1 C32 O3 24(5) . . . . ?
N1 Re1 C32 O3 -21(5) . . . . ?
C63 Re2 N4 C39 158.79(13) . . . . ?
C62 Re2 N4 C39 -70.3(7) . . . . ?
C64 Re2 N4 C39 68.40(14) . . . . ?
N5 Re2 N4 C39 -106.73(13) . . . . ?
N6 Re2 N4 C39 -25.29(12) . . . . ?
C63 Re2 N4 C33 -81.57(14) . . . . ?
C62 Re2 N4 C33 49.3(7) . . . . ?
C64 Re2 N4 C33 -171.97(14) . . . . ?
N5 Re2 N4 C33 12.90(13) . . . . ?
N6 Re2 N4 C33 94.35(14) . . . . ?
C63 Re2 N4 C45 38.90(14) . . . . ?
C62 Re2 N4 C45 169.8(6) . . . . ?
C64 Re2 N4 C45 -51.49(15) . . . . ?
N5 Re2 N4 C45 133.38(14) . . . . ?
N6 Re2 N4 C45 -145.18(14) . . . . ?
C63 Re2 N5 C34 95.52(16) . . . . ?
C62 Re2 N5 C34 -174.74(16) . . . . ?
C64 Re2 N5 C34 -47.1(8) . . . . ?
N6 Re2 N5 C34 -78.04(15) . . . . ?
N4 Re2 N5 C34 0.97(15) . . . . ?
C63 Re2 N5 C38 -91.88(18) . . . . ?
C62 Re2 N5 C38 -2.14(19) . . . . ?
C64 Re2 N5 C38 125.5(7) . . . . ?
N6 Re2 N5 C38 94.56(18) . . . . ?
N4 Re2 N5 C38 173.57(18) . . . . ?
C63 Re2 N6 C40 38.9(6) . . . . ?
C62 Re2 N6 C40 -175.94(15) . . . . ?
C64 Re2 N6 C40 -86.53(16) . . . . ?
N5 Re2 N6 C40 90.12(15) . . . . ?
N4 Re2 N6 C40 9.20(14) . . . . ?
C63 Re2 N6 C44 -131.9(5) . . . . ?
C62 Re2 N6 C44 13.29(18) . . . . ?
C64 Re2 N6 C44 102.69(18) . . . . ?
N5 Re2 N6 C44 -80.66(17) . . . . ?
N4 Re2 N6 C44 -161.58(18) . . . . ?
C39 N4 C33 C34 92.6(2) . . . . ?
C45 N4 C33 C34 -146.14(18) . . . . ?
Re2 N4 C33 C34 -24.6(2) . . . . ?
C38 N5 C34 C35 -1.5(3) . . . . ?
Re2 N5 C34 C35 171.57(17) . . . . ?
C38 N5 C34 C33 171.49(19) . . . . ?
Re2 N5 C34 C33 -15.4(2) . . . . ?
N4 C33 C34 N5 27.6(3) . . . . ?
N4 C33 C34 C35 -159.4(2) . . . . ?
N5 C34 C35 C36 2.0(3) . . . . ?
C33 C34 C35 C36 -170.7(2) . . . . ?
C34 C35 C36 C37 -0.3(3) . . . . ?
C35 C36 C37 C38 -1.7(3) . . . . ?
C34 N5 C38 C37 -0.6(3) . . . . ?
Re2 N5 C38 C37 -173.02(16) . . . . ?
C36 C37 C38 N5 2.3(3) . . . . ?
C33 N4 C39 C40 -80.0(2) . . . . ?
C45 N4 C39 C40 158.97(17) . . . . ?
Re2 N4 C39 C40 38.22(19) . . . . ?
C44 N6 C40 C41 -1.7(3) . . . . ?
Re2 N6 C40 C41 -173.11(16) . . . . ?
C44 N6 C40 C39 -178.67(18) . . . . ?
Re2 N6 C40 C39 9.9(2) . . . . ?
N4 C39 C40 N6 -33.3(2) . . . . ?
N4 C39 C40 C41 149.7(2) . . . . ?
N6 C40 C41 C42 0.1(3) . . . . ?
C39 C40 C41 C42 176.9(2) . . . . ?
C40 C41 C42 C43 1.5(3) . . . . ?
C41 C42 C43 C44 -1.6(3) . . . . ?
C40 N6 C44 C43 1.6(3) . . . . ?
Re2 N6 C44 C43 172.21(16) . . . . ?
C42 C43 C44 N6 0.0(3) . . . . ?
C39 N4 C45 C46 59.7(2) . . . . ?
C33 N4 C45 C46 -62.1(2) . . . . ?
Re2 N4 C45 C46 177.87(15) . . . . ?
N4 C45 C46 C47 84.5(3) . . . . ?
N4 C45 C46 C59 -103.0(2) . . . . ?
C59 C46 C47 C48 2.6(3) . . . . ?
C45 C46 C47 C48 175.4(2) . . . . ?
C46 C47 C48 C49 -1.0(3) . . . . ?
C47 C48 C49 C60 -1.8(3) . . . . ?
C47 C48 C49 C50 -179.4(2) . . . . ?
C48 C49 C50 C51 177.0(2) . . . . ?
C60 C49 C50 C51 -0.6(3) . . . . ?
C49 C50 C51 C52 0.0(4) . . . . ?
C50 C51 C52 C53 179.8(2) . . . . ?
C50 C51 C52 C61 0.3(3) . . . . ?
C61 C52 C53 C54 -2.1(3) . . . . ?
C51 C52 C53 C54 178.4(2) . . . . ?
C52 C53 C54 C55 0.8(4) . . . . ?
C53 C54 C55 C56 1.3(4) . . . . ?
C54 C55 C56 C61 -2.1(3) . . . . ?
C54 C55 C56 C57 179.0(2) . . . . ?
C55 C56 C57 C58 179.2(2) . . . . ?
C61 C56 C57 C58 0.2(3) . . . . ?
C56 C57 C58 C59 -0.3(3) . . . . ?
C47 C46 C59 C60 -1.4(3) . . . . ?
C45 C46 C59 C60 -173.85(19) . . . . ?
C47 C46 C59 C58 175.9(2) . . . . ?
C45 C46 C59 C58 3.4(3) . . . . ?
C57 C58 C59 C46 -177.6(2) . . . . ?
C57 C58 C59 C60 -0.3(3) . . . . ?
C48 C49 C60 C59 2.9(3) . . . . ?
C50 C49 C60 C59 -179.4(2) . . . . ?
C48 C49 C60 C61 -176.8(2) . . . . ?
C50 C49 C60 C61 0.9(3) . . . . ?
C46 C59 C60 C49 -1.3(3) . . . . ?
C58 C59 C60 C49 -178.77(19) . . . . ?
C46 C59 C60 C61 178.44(19) . . . . ?
C58 C59 C60 C61 1.0(3) . . . . ?
C55 C56 C61 C52 0.7(3) . . . . ?
C57 C56 C61 C52 179.7(2) . . . . ?
C55 C56 C61 C60 -178.5(2) . . . . ?
C57 C56 C61 C60 0.5(3) . . . . ?
C53 C52 C61 C56 1.3(3) . . . . ?
C51 C52 C61 C56 -179.2(2) . . . . ?
C53 C52 C61 C60 -179.5(2) . . . . ?
C51 C52 C61 C60 0.0(3) . . . . ?
C49 C60 C61 C56 178.6(2) . . . . ?
C59 C60 C61 C56 -1.1(3) . . . . ?
C49 C60 C61 C52 -0.6(3) . . . . ?
C59 C60 C61 C52 179.67(19) . . . . ?
C63 Re2 C62 O4 78(9) . . . . ?
C64 Re2 C62 O4 168(9) . . . . ?
N5 Re2 C62 O4 -18(9) . . . . ?
N6 Re2 C62 O4 -97(9) . . . . ?
N4 Re2 C62 O4 -53(9) . . . . ?
C62 Re2 C63 O5 -164(5) . . . . ?
C64 Re2 C63 O5 108(5) . . . . ?
N5 Re2 C63 O5 -69(5) . . . . ?
N6 Re2 C63 O5 -18(5) . . . . ?
N4 Re2 C63 O5 11(5) . . . . ?
C63 Re2 C64 O6 111(28) . . . . ?
C62 Re2 C64 O6 22(28) . . . . ?
N5 Re2 C64 O6 -106(28) . . . . ?
N6 Re2 C64 O6 -75(28) . . . . ?
N4 Re2 C64 O6 -153(28) . . . . ?
